data_7153747
loop_
_publ_author_name
'Yu, Lian'
'Cao, Jian'

_publ_section_title
;
 Synthesis of \a,\b-unsaturated amides and iminocoumarins from
 N,N-disulfonyl ynamides with aldehydes via the ketenimine intermediate.
;
_journal_issue 23
_journal_name_full 'Organic &amp; biomolecular chemistry'
_journal_page_first 3986
_journal_page_last 3990
_journal_paper_doi 10.1039/c4ob00513a
_journal_volume 12
_journal_year 2014
_chemical_formula_moiety 'C19 H14 Cl N O4 S'
_chemical_formula_sum 'C19 H14 Cl N O4 S'
_chemical_formula_weight 387.82
_chemical_name_systematic
; 
 ? 
;
_space_group_IT_number 2
_symmetry_cell_setting triclinic
_symmetry_space_group_name_Hall '-P 1'
_symmetry_space_group_name_H-M 'P -1'
_atom_sites_solution_hydrogens geom
_atom_sites_solution_primary direct
_atom_sites_solution_secondary difmap
_audit_creation_method SHELXL-97
_cell_angle_alpha 103.653(5)
_cell_angle_beta 103.478(5)
_cell_angle_gamma 95.006(4)
_cell_formula_units_Z 2
_cell_length_a 6.4358(3)
_cell_length_b 12.1826(7)
_cell_length_c 12.7387(7)
_cell_measurement_reflns_used 2079
_cell_measurement_temperature 293(2)
_cell_measurement_theta_max 29.4621
_cell_measurement_theta_min 3.2807
_cell_volume 933.06(9)
_computing_cell_refinement 'CrysAlis PRO (Agilent Technologies, 2011)'
_computing_data_collection 'CrysAlis PRO'
_computing_data_reduction 'CrysAlis PRO'
_computing_molecular_graphics 'OLEX2 (Dolomanov et al., 2009)'
_computing_publication_material OLEX2
_computing_structure_refinement 'SHELXL-97 (Sheldrick, 2008)'
_computing_structure_solution 'SHELXS-97 (Sheldrick, 2008)'
_diffrn_ambient_temperature 293(2)
_diffrn_detector_area_resol_mean 10.3592
_diffrn_measured_fraction_theta_full 0.998
_diffrn_measured_fraction_theta_max 0.998
_diffrn_measurement_device_type 'Xcalibur, Atlas, Gemini ultra'
_diffrn_measurement_method '\w scans'
_diffrn_radiation_monochromator graphite
_diffrn_radiation_source 'fine-focus sealed tube'
_diffrn_radiation_type MoK\a
_diffrn_radiation_wavelength 0.71073
_diffrn_reflns_av_R_equivalents 0.0266
_diffrn_reflns_av_sigmaI/netI 0.0439
_diffrn_reflns_limit_h_max 7
_diffrn_reflns_limit_h_min -7
_diffrn_reflns_limit_k_max 13
_diffrn_reflns_limit_k_min -14
_diffrn_reflns_limit_l_max 13
_diffrn_reflns_limit_l_min -15
_diffrn_reflns_number 5913
_diffrn_reflns_theta_full 25.35
_diffrn_reflns_theta_max 25.35
_diffrn_reflns_theta_min 3.29
_exptl_absorpt_coefficient_mu 0.340
_exptl_absorpt_correction_T_max 0.8873
_exptl_absorpt_correction_T_min 0.8620
_exptl_absorpt_correction_type multi-scan
_exptl_absorpt_process_details
;
CrysAlis PRO (Agilent Technologies, 2011) 
;
_exptl_crystal_colour colorless
_exptl_crystal_density_diffrn 1.380
_exptl_crystal_density_method 'not measured'
_exptl_crystal_description block
_exptl_crystal_F_000 400
_exptl_crystal_size_max 0.45
_exptl_crystal_size_mid 0.40
_exptl_crystal_size_min 0.36
_refine_diff_density_max 0.228
_refine_diff_density_min -0.451
_refine_diff_density_rms 0.044
_refine_ls_extinction_method none
_refine_ls_goodness_of_fit_ref 1.023
_refine_ls_hydrogen_treatment constr
_refine_ls_matrix_type full
_refine_ls_number_parameters 235
_refine_ls_number_reflns 3410
_refine_ls_number_restraints 0
_refine_ls_restrained_S_all 1.023
_refine_ls_R_factor_all 0.0601
_refine_ls_R_factor_gt 0.0423
_refine_ls_shift/su_max 0.000
_refine_ls_shift/su_mean 0.000
_refine_ls_structure_factor_coef Fsqd
_refine_ls_weighting_details 'calc w=1/[\s^2^(Fo^2^)+(0.0476P)^2^+0.1945P] where P=(Fo^2^+2Fc^2^)/3'
_refine_ls_weighting_scheme calc
_refine_ls_wR_factor_gt 0.0986
_refine_ls_wR_factor_ref 0.1107
_reflns_number_gt 2606
_reflns_number_total 3410
_reflns_threshold_expression >2sigma(I)
_cod_data_source_file c4ob00513a2.cif
_cod_data_source_block 131021_zhw_1021
_cod_depositor_comments
;
The following automatic conversions were performed:

'_symmetry_cell_setting' value 'Triclinic' changed to 'triclinic'
according to
/usr/data/users/saulius/crontab/automatic-downloads/rss-feeds/RSC/lib/dictionaries/cif_core.dic
dictionary named 'cif_core.dic' version 2.4.2 from 2011-04-26.

Automatic conversion script
Id: cif_fix_values 2281 2013-09-26 08:29:07Z andrius 

 Adding full bibliography for 7153747.cif.
;
_cod_database_code 7153747

loop_
_symmetry_equiv_pos_as_xyz
'x, y, z'
'-x, -y, -z'

loop_
_atom_site_label
_atom_site_type_symbol
_atom_site_fract_x
_atom_site_fract_y
_atom_site_fract_z
_atom_site_U_iso_or_equiv
_atom_site_adp_type
_atom_site_occupancy
_atom_site_symmetry_multiplicity
_atom_site_calc_flag
_atom_site_refinement_flags
Cl1 Cl -0.28007(9) -0.43196(6) 0.59677(6) 0.0626(2) Uani 1 1 d .
S1 S 0.30206(9) 0.13590(6) 0.55935(5) 0.0512(2) Uani 1 1 d .
O1 O 0.1248(3) 0.08566(17) 0.46409(14) 0.0701(6) Uani 1 1 d .
O2 O 0.5087(3) 0.16460(17) 0.54303(15) 0.0646(5) Uani 1 1 d .
O3 O 0.6159(2) 0.13345(15) 0.76876(14) 0.0589(5) Uani 1 1 d .
O4 O 0.8431(2) -0.10763(15) 1.00998(13) 0.0546(4) Uani 1 1 d .
N1 N 0.3138(3) 0.04226(17) 0.63429(15) 0.0471(5) Uani 1 1 d .
H1 H 0.2144 -0.0164 0.6116 0.057 Uiso 1 1 calc R
C1 C 0.0396(4) 0.2477(3) 0.6712(2) 0.0623(7) Uani 1 1 d .
H1A H -0.0534 0.1787 0.6467 0.075 Uiso 1 1 calc R
C2 C -0.0138(5) 0.3419(3) 0.7357(3) 0.0786(10) Uani 1 1 d .
H2 H -0.1429 0.3368 0.7563 0.094 Uiso 1 1 calc R
C3 C 0.1228(6) 0.4444(3) 0.7703(3) 0.0901(10) Uani 1 1 d .
H3 H 0.0852 0.5084 0.8139 0.108 Uiso 1 1 calc R
C4 C 0.3148(6) 0.4526(3) 0.7405(3) 0.0869(10) Uani 1 1 d .
H4 H 0.4060 0.5222 0.7636 0.104 Uiso 1 1 calc R
C5 C 0.3717(4) 0.3587(2) 0.6771(3) 0.0659(8) Uani 1 1 d .
H5 H 0.5018 0.3638 0.6574 0.079 Uiso 1 1 calc R
C6 C 0.2341(3) 0.2567(2) 0.6428(2) 0.0495(6) Uani 1 1 d .
C7 C 0.4733(3) 0.0519(2) 0.73133(18) 0.0414(5) Uani 1 1 d .
C8 C 0.4552(3) -0.04431(18) 0.78389(17) 0.0360(5) Uani 1 1 d .
C9 C 0.6141(3) -0.04086(19) 0.87395(17) 0.0380(5) Uani 1 1 d .
H9 H 0.7196 0.0235 0.8988 0.046 Uiso 1 1 calc R
C10 C 0.6418(3) -0.12424(19) 0.93691(17) 0.0399(5) Uani 1 1 d .
C11 C 0.5262(4) -0.2173(2) 0.9456(2) 0.0591(7) Uani 1 1 d .
H11 H 0.3847 -0.2480 0.9053 0.071 Uiso 1 1 calc R
C12 C 0.6576(5) -0.2601(3) 1.0265(2) 0.0734(8) Uani 1 1 d .
H12 H 0.6195 -0.3237 1.0504 0.088 Uiso 1 1 calc R
C13 C 0.8474(4) -0.1920(3) 1.0625(2) 0.0680(8) Uani 1 1 d .
H13 H 0.9658 -0.2011 1.1159 0.082 Uiso 1 1 calc R
C14 C 0.2702(3) -0.13999(17) 0.73510(16) 0.0333(5) Uani 1 1 d .
C15 C 0.0942(3) -0.1419(2) 0.78035(19) 0.0467(6) Uani 1 1 d .
H15 H 0.0889 -0.0818 0.8397 0.056 Uiso 1 1 calc R
C16 C -0.0731(3) -0.2321(2) 0.73819(19) 0.0489(6) Uani 1 1 d .
H16 H -0.1902 -0.2332 0.7693 0.059 Uiso 1 1 calc R
C17 C -0.0656(3) -0.31981(19) 0.65048(19) 0.0401(5) Uani 1 1 d .
C18 C 0.1052(4) -0.3204(2) 0.60342(19) 0.0462(5) Uani 1 1 d .
H18 H 0.1082 -0.3806 0.5435 0.055 Uiso 1 1 calc R
C19 C 0.2732(3) -0.22998(19) 0.64653(18) 0.0411(5) Uani 1 1 d .
H19 H 0.3902 -0.2298 0.6153 0.049 Uiso 1 1 calc R

loop_
_atom_site_aniso_label
_atom_site_aniso_U_11
_atom_site_aniso_U_22
_atom_site_aniso_U_33
_atom_site_aniso_U_23
_atom_site_aniso_U_13
_atom_site_aniso_U_12
Cl1 0.0516(4) 0.0466(4) 0.0748(5) 0.0076(3) 0.0052(3) -0.0156(3)
S1 0.0467(3) 0.0563(4) 0.0483(4) 0.0301(3) -0.0024(3) -0.0096(3)
O1 0.0690(11) 0.0754(14) 0.0534(10) 0.0351(10) -0.0165(9) -0.0168(9)
O2 0.0574(10) 0.0772(14) 0.0654(11) 0.0358(10) 0.0164(9) -0.0053(9)
O3 0.0475(9) 0.0557(12) 0.0643(11) 0.0301(9) -0.0087(8) -0.0164(8)
O4 0.0519(9) 0.0571(11) 0.0456(9) 0.0221(9) -0.0097(7) -0.0025(8)
N1 0.0420(10) 0.0458(12) 0.0474(11) 0.0241(10) -0.0059(9) -0.0107(8)
C1 0.0445(13) 0.076(2) 0.0702(18) 0.0420(17) 0.0018(13) 0.0024(13)
C2 0.0648(18) 0.099(3) 0.093(2) 0.057(2) 0.0239(18) 0.0305(19)
C3 0.110(3) 0.082(3) 0.098(3) 0.046(2) 0.032(2) 0.046(2)
C4 0.096(2) 0.051(2) 0.114(3) 0.032(2) 0.021(2) 0.0048(17)
C5 0.0549(15) 0.0561(19) 0.090(2) 0.0376(17) 0.0110(15) -0.0032(13)
C6 0.0402(12) 0.0557(16) 0.0564(14) 0.0365(13) 0.0002(11) 0.0009(11)
C7 0.0351(11) 0.0429(14) 0.0426(12) 0.0160(11) 0.0014(10) -0.0034(10)
C8 0.0352(10) 0.0352(13) 0.0351(11) 0.0088(10) 0.0062(9) 0.0010(9)
C9 0.0362(10) 0.0367(13) 0.0363(11) 0.0076(10) 0.0043(9) -0.0008(9)
C10 0.0403(11) 0.0418(14) 0.0326(11) 0.0095(10) 0.0016(9) 0.0027(10)
C11 0.0525(14) 0.0605(18) 0.0620(16) 0.0307(14) 0.0008(12) -0.0056(12)
C12 0.0772(18) 0.070(2) 0.077(2) 0.0485(18) 0.0028(16) -0.0016(15)
C13 0.0704(17) 0.072(2) 0.0594(17) 0.0384(16) -0.0076(14) 0.0044(15)
C14 0.0337(10) 0.0316(12) 0.0320(11) 0.0127(9) 0.0008(9) 0.0006(8)
C15 0.0426(12) 0.0461(15) 0.0437(13) -0.0014(11) 0.0124(10) -0.0009(10)
C16 0.0373(11) 0.0539(16) 0.0516(14) 0.0050(12) 0.0164(11) -0.0030(10)
C17 0.0362(11) 0.0323(13) 0.0472(13) 0.0129(11) 0.0020(10) -0.0021(9)
C18 0.0555(13) 0.0337(13) 0.0472(13) 0.0044(11) 0.0175(11) 0.0014(10)
C19 0.0423(11) 0.0379(13) 0.0462(13) 0.0124(11) 0.0173(10) 0.0032(10)

loop_
_atom_type_symbol
_atom_type_description
_atom_type_scat_dispersion_real
_atom_type_scat_dispersion_imag
_atom_type_scat_source
C C 0.0033 0.0016 'International Tables Vol C Tables 4.2.6.8 and 6.1.1.4'
H H 0.0000 0.0000 'International Tables Vol C Tables 4.2.6.8 and 6.1.1.4'
Cl Cl 0.1484 0.1585 'International Tables Vol C Tables 4.2.6.8 and 6.1.1.4'
N N 0.0061 0.0033 'International Tables Vol C Tables 4.2.6.8 and 6.1.1.4'
O O 0.0106 0.0060 'International Tables Vol C Tables 4.2.6.8 and 6.1.1.4'
S S 0.1246 0.1234 'International Tables Vol C Tables 4.2.6.8 and 6.1.1.4'

loop_
_geom_angle_atom_site_label_1
_geom_angle_atom_site_label_2
_geom_angle_atom_site_label_3
_geom_angle
O2 S1 O1 119.03(11)
O2 S1 N1 109.85(10)
O1 S1 N1 104.04(10)
O2 S1 C6 109.01(11)
O1 S1 C6 109.51(11)
N1 S1 C6 104.35(10)
C13 O4 C10 107.30(19)
C7 N1 S1 124.19(15)
C7 N1 H1 117.9
S1 N1 H1 117.9
C2 C1 C6 119.0(3)
C2 C1 H1A 120.5
C6 C1 H1A 120.5
C1 C2 C3 120.3(3)
C1 C2 H2 119.8
C3 C2 H2 119.8
C2 C3 C4 120.2(3)
C2 C3 H3 119.9
C4 C3 H3 119.9
C5 C4 C3 120.2(3)
C5 C4 H4 119.9
C3 C4 H4 119.9
C4 C5 C6 119.2(3)
C4 C5 H5 120.4
C6 C5 H5 120.4
C5 C6 C1 121.1(3)
C5 C6 S1 119.9(2)
C1 C6 S1 119.0(2)
O3 C7 N1 121.2(2)
O3 C7 C8 123.75(19)
N1 C7 C8 115.06(18)
C9 C8 C7 116.45(18)
C9 C8 C14 122.82(19)
C7 C8 C14 120.71(17)
C8 C9 C10 127.9(2)
C8 C9 H9 116.0
C10 C9 H9 116.0
C11 C10 O4 108.22(19)
C11 C10 C9 138.2(2)
O4 C10 C9 113.56(18)
C10 C11 C12 107.7(2)
C10 C11 H11 126.2
C12 C11 H11 126.2
C13 C12 C11 106.7(2)
C13 C12 H12 126.7
C11 C12 H12 126.7
C12 C13 O4 110.1(2)
C12 C13 H13 124.9
O4 C13 H13 124.9
C19 C14 C15 118.47(19)
C19 C14 C8 121.02(18)
C15 C14 C8 120.49(19)
C16 C15 C14 120.7(2)
C16 C15 H15 119.7
C14 C15 H15 119.7
C17 C16 C15 119.5(2)
C17 C16 H16 120.2
C15 C16 H16 120.2
C16 C17 C18 121.4(2)
C16 C17 Cl1 118.96(16)
C18 C17 Cl1 119.65(18)
C17 C18 C19 118.8(2)
C17 C18 H18 120.6
C19 C18 H18 120.6
C14 C19 C18 121.13(19)
C14 C19 H19 119.4
C18 C19 H19 119.4

loop_
_geom_bond_atom_site_label_1
_geom_bond_atom_site_label_2
_geom_bond_distance
Cl1 C17 1.740(2)
S1 O2 1.4198(16)
S1 O1 1.4250(17)
S1 N1 1.6474(18)
S1 C6 1.755(3)
O3 C7 1.212(3)
O4 C13 1.351(3)
O4 C10 1.374(2)
N1 C7 1.384(3)
N1 H1 0.8600
C1 C2 1.365(4)
C1 C6 1.384(3)
C1 H1A 0.9300
C2 C3 1.376(5)
C2 H2 0.9300
C3 C4 1.377(4)
C3 H3 0.9300
C4 C5 1.367(4)
C4 H4 0.9300
C5 C6 1.375(3)
C5 H5 0.9300
C7 C8 1.490(3)
C8 C9 1.337(3)
C8 C14 1.494(3)
C9 C10 1.434(3)
C9 H9 0.9300
C10 C11 1.342(3)
C11 C12 1.405(4)
C11 H11 0.9300
C12 C13 1.332(4)
C12 H12 0.9300
C13 H13 0.9300
C14 C19 1.380(3)
C14 C15 1.387(3)
C15 C16 1.378(3)
C15 H15 0.9300
C16 C17 1.365(3)
C16 H16 0.9300
C17 C18 1.369(3)
C18 C19 1.384(3)
C18 H18 0.9300
C19 H19 0.9300
